data_5000258
loop_
_publ_author_name
Atta-Ur-Rahman
'Ahmad, Viqar Uddin'
'Bano, Shaheen'
'Abbas, S. A.'
'Alvi, K. A.'
'Ali, M. Shaiq'
'Lu, Helens M.'
'Clardy, Jon'

_publ_section_title
;
 Pinnatazane, a bridged cyclic ether sesquiterpene from Laurencia pinnatifida
;
_journal_issue 12
_journal_name_full Phytochemistry
_journal_page_first 3879
_journal_page_last 3880
_journal_paper_doi 10.1016/0031-9422(88)83036-X
_journal_volume 27
_journal_year 1988
_chemical_formula_sum 'C15 H22 Br Cl O2'
_space_group_IT_number 19
_symmetry_cell_setting orthorhombic
_symmetry_Int_Tables_number 19
_symmetry_space_group_name_Hall 'P 2ac 2ab'
_symmetry_space_group_name_H-M 'P 21 21 21'
_cell_angle_alpha 90
_cell_angle_beta 90
_cell_angle_gamma 90
_cell_formula_units_Z 4
_cell_length_a 10.147(2)
_cell_length_b 11.938(2)
_cell_length_c 12.531(14)
_cod_original_formula_sum 'C15 H22 Br1 Cl1 O2'
_cod_database_code 5000258

loop_
_symmetry_equiv_pos_site_id
_symmetry_equiv_pos_as_xyz
1 x,y,z
2 1/2+x,1/2-y,-z
3 -x,1/2+y,1/2-z
4 1/2-x,-y,1/2+z

loop_
_atom_site_label
_atom_site_type_symbol
_atom_site_fract_x
_atom_site_fract_y
_atom_site_fract_z
Br1 Br 0.1621(1) 0.0117(1) 0.2607(1)
Cl1 Cl 0.0826(3) 0.2362(2) 0.4301(3)
O1 O -0.3161(6) -0.0055(5) 0.5456(5)
O2 O -0.4313(8) 0.0164(6) 0.2535(6)
C1 C -0.1963(8) 0.0048(6) 0.4881(8)
C2 C -0.1222(9) 0.1119(7) 0.4987(8)
C3 C 0.0130(9) 0.0973(8) 0.4450(9)
C4 C -0.0095(8) 0.0514(8) 0.3242(8)
C5 C -0.1021(10) -0.0439(7) 0.3123(8)
C6 C -0.2312(9) -0.0300(7) 0.3721(8)
C7 C -0.3255(10) 0.0577(7) 0.3213(8)
C8 C -0.4636(10) 0.0615(9) 0.3630(9)
C9 C -0.5112(10) -0.0149(9) 0.4437(10)
C10 C -0.3977(11) -0.0835(8) 0.4929(9)
C11 C -0.3082(10) -0.1393(8) 0.4049(9)
C12 C 0.1039(10) 0.0317(9) 0.5074(9)
C13 C -0.2707(11) 0.1630(9) 0.2687(10)
C14 C -0.3837(14) -0.2062(10) 0.3151(11)
C15 C -0.2215(10) -0.2277(7) 0.4572(8)
H1 H -0.13160 -0.04420 0.52440
H2 H -0.10870 0.13180 0.57450
H3 H -0.17010 0.17360 0.46080
H4 H -0.05500 0.11547 0.28910
H5 H -0.12190 -0.05060 0.23300
H6 H -0.05700 -0.11160 0.33990
H7 H -0.51910 0.12180 0.39600
H8 H -0.55520 0.03210 0.50210
H9 H -0.57680 -0.06510 0.41080
H10 H -0.43420 -0.14390 0.54160
H11 H 0.11680 0.06780 0.57670
H12 H 0.18930 0.02820 0.46670
H13 H 0.06710 -0.04500 0.51500
H14 H -0.34340 0.22060 0.26330
H15 H -0.23770 0.14500 0.19650
H16 H -0.19840 0.19410 0.31400
H17 H -0.32190 -0.23210 0.25810
H18 H -0.45340 -0.15710 0.28110
H19 H -0.42940 -0.27370 0.34660
H20 H -0.17980 -0.19580 0.52410
H21 H -0.14800 -0.25070 0.40760
H22 H -0.27370 -0.29530 0.47710

loop_
_atom_type_symbol
_atom_type_radius_bond
C 0.68
H 0.23
Br 1.21
Cl 0.99
O 0.68
